data_4073728
loop_
_publ_author_name
'Zhu, Hongping'
'Chen, Eugene Y.-X.'

_publ_section_title
;
 Group 13 and Lanthanide Complexes Supported by Tridentate Tripodal
 Triamine Ligands:&#x00A0; Structural Diversity and Polymerization
 Catalysis
;
_journal_issue 22
_journal_name_full Organometallics
_journal_page_first 5395
_journal_paper_doi 10.1021/om700587w
_journal_volume 26
_journal_year 2007
_chemical_formula_sum 'C32 H53 Al2 N3 Si3'
_chemical_formula_weight 618.00
_chemical_name_systematic
; 
 ? 
;
_space_group_IT_number 29
_symmetry_cell_setting orthorhombic
_symmetry_space_group_name_Hall 'P 2c -2ac'
_symmetry_space_group_name_H-M 'P c a 21'
_atom_sites_solution_hydrogens geom
_atom_sites_solution_primary direct
_atom_sites_solution_secondary difmap
_audit_creation_method SHELXL-97
_cell_angle_alpha 90.00
_cell_angle_beta 90.00
_cell_angle_gamma 90.00
_cell_formula_units_Z 8
_cell_length_a 39.9056(13)
_cell_length_b 9.3888(3)
_cell_length_c 19.4839(6)
_cell_measurement_reflns_used 7195
_cell_measurement_temperature 173(2)
_cell_measurement_theta_max 27.41
_cell_measurement_theta_min 2.92
_cell_volume 7299.9(4)
_computing_cell_refinement 'Bruker SMART'
_computing_data_collection 'Bruker SMART'
_computing_data_reduction 'Bruker SAINT'
_computing_molecular_graphics 'Bruker SHELXTL'
_computing_publication_material 'Bruker SHELXTL'
_computing_structure_refinement 'SHELXL-97 (Sheldrick, 1997)'
_computing_structure_solution 'SHELXS-97 (Sheldrick, 1990)'
_diffrn_ambient_temperature 173(2)
_diffrn_measured_fraction_theta_full 0.999
_diffrn_measured_fraction_theta_max 0.999
_diffrn_measurement_device_type 'CCD area detector'
_diffrn_measurement_method 'phi and omega scans'
_diffrn_radiation_monochromator graphite
_diffrn_radiation_source 'fine-focus sealed tube'
_diffrn_radiation_type MoK\a
_diffrn_radiation_wavelength 0.71073
_diffrn_reflns_av_R_equivalents 0.0873
_diffrn_reflns_av_sigmaI/netI 0.0907
_diffrn_reflns_limit_h_max 53
_diffrn_reflns_limit_h_min -53
_diffrn_reflns_limit_k_max 12
_diffrn_reflns_limit_k_min -12
_diffrn_reflns_limit_l_max 25
_diffrn_reflns_limit_l_min -24
_diffrn_reflns_number 78291
_diffrn_reflns_theta_full 28.26
_diffrn_reflns_theta_max 28.26
_diffrn_reflns_theta_min 1.46
_exptl_absorpt_coefficient_mu 0.203
_exptl_absorpt_correction_type none
_exptl_crystal_colour colorless
_exptl_crystal_density_diffrn 1.125
_exptl_crystal_density_meas ?
_exptl_crystal_density_method 'not measured'
_exptl_crystal_description plate
_exptl_crystal_F_000 2672
_exptl_crystal_size_max 0.20
_exptl_crystal_size_mid 0.18
_exptl_crystal_size_min 0.05
_refine_diff_density_max 0.322
_refine_diff_density_min -0.357
_refine_diff_density_rms 0.066
_refine_ls_abs_structure_details 'Flack H D (1983), Acta Cryst. A39, 876-881'
_refine_ls_abs_structure_Flack -0.09(8)
_refine_ls_extinction_method none
_refine_ls_goodness_of_fit_ref 0.997
_refine_ls_hydrogen_treatment constr
_refine_ls_matrix_type full
_refine_ls_number_parameters 747
_refine_ls_number_reflns 17704
_refine_ls_number_restraints 1
_refine_ls_restrained_S_all 0.997
_refine_ls_R_factor_all 0.0837
_refine_ls_R_factor_gt 0.0508
_refine_ls_shift/su_max 0.017
_refine_ls_shift/su_mean 0.000
_refine_ls_structure_factor_coef Fsqd
_refine_ls_weighting_details 'calc w=1/[\s^2^(Fo^2^)+(0.0497P)^2^+0.4417P] where P=(Fo^2^+2Fc^2^)/3'
_refine_ls_weighting_scheme calc
_refine_ls_wR_factor_gt 0.0984
_refine_ls_wR_factor_ref 0.1113
_reflns_number_gt 13114
_reflns_number_total 17704
_reflns_threshold_expression >2sigma(I)
_cod_data_source_file om700587w-file002.cif
_cod_data_source_block 5
_cod_depositor_comments
;
The following automatic conversions were performed:

'_symmetry_cell_setting' value 'Orthorhombic' changed to
'orthorhombic' according to
/home/saulius/struct/CIF-dictionaries/cif_core.dic dictionary named
'cif_core.dic' version 2.4.1 from 2010-06-29.

Automatic conversion script
Id: cif_fix_values 1715 2011-07-08 13:25:40Z adriana 

The following automatic conversions were performed:

'_exptl_crystal_density_meas' value 'not measured' was changed to '?'
- the value is perceived as not measured.

Automatic conversion script
Id: cif_fix_values 3008 2015-01-20 13:52:24Z robertas 
;
_cod_original_sg_symbol_H-M Pca2(1)
_cod_database_code 4073728

loop_
_symmetry_equiv_pos_as_xyz
'x, y, z'
'-x, -y, z+1/2'
'x+1/2, -y, z'
'-x+1/2, y, z+1/2'

loop_
_atom_site_label
_atom_site_type_symbol
_atom_site_fract_x
_atom_site_fract_y
_atom_site_fract_z
_atom_site_U_iso_or_equiv
_atom_site_adp_type
_atom_site_occupancy
_atom_site_symmetry_multiplicity
_atom_site_calc_flag
_atom_site_refinement_flags
Al1 Al 0.76406(2) 0.39738(9) 0.99051(4) 0.01376(18) Uani 1 1 d .
Al2 Al 0.73013(2) 0.59815(9) 0.91513(5) 0.01576(18) Uani 1 1 d .
Si1 Si 0.76559(2) 0.35555(8) 0.83041(4) 0.01395(17) Uani 1 1 d .
Si2 Si 0.80974(2) 0.60836(8) 0.90869(4) 0.01501(17) Uani 1 1 d .
Si3 Si 0.82805(2) 0.49732(9) 0.75791(4) 0.01665(17) Uani 1 1 d .
N1 N 0.73930(6) 0.3919(2) 0.90364(12) 0.0130(5) Uani 1 1 d .
N2 N 0.77371(6) 0.5971(2) 0.96458(12) 0.0140(5) Uani 1 1 d .
N3 N 0.82389(6) 0.3539(3) 0.70155(12) 0.0207(6) Uani 1 1 d .
H3A H 0.8080 0.3669 0.6708 0.025 Uiso 1 1 calc R
C1 C 0.80523(7) 0.4629(3) 0.84158(13) 0.0143(6) Uani 1 1 d .
H1A H 0.8202 0.3886 0.8619 0.017 Uiso 1 1 calc R
C2 C 0.77711(8) 0.1637(3) 0.83000(16) 0.0204(6) Uani 1 1 d .
H2A H 0.7569 0.1059 0.8237 0.031 Uiso 1 1 calc R
H2B H 0.7877 0.1389 0.8737 0.031 Uiso 1 1 calc R
H2C H 0.7928 0.1451 0.7923 0.031 Uiso 1 1 calc R
C3 C 0.74051(8) 0.3899(3) 0.75136(15) 0.0191(7) Uani 1 1 d .
H3B H 0.7196 0.3353 0.7534 0.029 Uiso 1 1 calc R
H3C H 0.7534 0.3606 0.7109 0.029 Uiso 1 1 calc R
H3D H 0.7353 0.4917 0.7482 0.029 Uiso 1 1 calc R
C4 C 0.81311(8) 0.7957(3) 0.87564(16) 0.0208(7) Uani 1 1 d .
H4A H 0.8162 0.8612 0.9143 0.031 Uiso 1 1 calc R
H4B H 0.7926 0.8207 0.8509 0.031 Uiso 1 1 calc R
H4C H 0.8323 0.8030 0.8445 0.031 Uiso 1 1 calc R
C5 C 0.84886(8) 0.5747(3) 0.95892(15) 0.0207(7) Uani 1 1 d .
H5A H 0.8483 0.6303 1.0015 0.031 Uiso 1 1 calc R
H5B H 0.8684 0.6029 0.9316 0.031 Uiso 1 1 calc R
H5C H 0.8504 0.4731 0.9700 0.031 Uiso 1 1 calc R
C6 C 0.80985(8) 0.6485(3) 0.70814(15) 0.0210(7) Uani 1 1 d .
H6A H 0.8191 0.6485 0.6616 0.032 Uiso 1 1 calc R
H6B H 0.8154 0.7386 0.7309 0.032 Uiso 1 1 calc R
H6C H 0.7854 0.6379 0.7058 0.032 Uiso 1 1 calc R
C7 C 0.87349(8) 0.5277(4) 0.77700(16) 0.0250(7) Uani 1 1 d .
H7A H 0.8864 0.5223 0.7343 0.037 Uiso 1 1 calc R
H7B H 0.8814 0.4547 0.8090 0.037 Uiso 1 1 calc R
H7C H 0.8764 0.6221 0.7976 0.037 Uiso 1 1 calc R
C11 C 0.71023(7) 0.2969(3) 0.90432(14) 0.0154(6) Uani 1 1 d .
C12 C 0.68003(8) 0.3366(3) 0.87428(16) 0.0226(7) Uani 1 1 d .
H12A H 0.6783 0.4259 0.8516 0.027 Uiso 1 1 calc R
C13 C 0.65249(8) 0.2471(4) 0.87719(17) 0.0297(8) Uani 1 1 d .
H13A H 0.6320 0.2760 0.8565 0.036 Uiso 1 1 calc R
C14 C 0.65427(8) 0.1162(4) 0.90977(18) 0.0311(8) Uani 1 1 d .
C15 C 0.68454(9) 0.0755(3) 0.93895(16) 0.0255(7) Uani 1 1 d .
H15A H 0.6863 -0.0143 0.9611 0.031 Uiso 1 1 calc R
C16 C 0.71222(8) 0.1645(3) 0.93611(15) 0.0196(7) Uani 1 1 d .
H16A H 0.7328 0.1348 0.9561 0.023 Uiso 1 1 calc R
C17 C 0.62361(10) 0.0203(4) 0.9147(2) 0.0499(11) Uani 1 1 d .
H17A H 0.6099 0.0314 0.8732 0.075 Uiso 1 1 calc R
H17B H 0.6104 0.0470 0.9550 0.075 Uiso 1 1 calc R
H17C H 0.6308 -0.0791 0.9189 0.075 Uiso 1 1 calc R
C21 C 0.77507(7) 0.6987(3) 1.02130(14) 0.0145(6) Uani 1 1 d .
C22 C 0.76080(8) 0.8335(3) 1.01438(16) 0.0198(7) Uani 1 1 d .
H22A H 0.7516 0.8615 0.9715 0.024 Uiso 1 1 calc R
C23 C 0.75996(9) 0.9271(3) 1.06940(15) 0.0236(7) Uani 1 1 d .
H23A H 0.7498 1.0178 1.0636 0.028 Uiso 1 1 calc R
C24 C 0.77355(9) 0.8919(3) 1.13262(16) 0.0244(7) Uani 1 1 d .
C25 C 0.78825(8) 0.7564(3) 1.13905(15) 0.0221(7) Uani 1 1 d .
H25A H 0.7978 0.7290 1.1817 0.027 Uiso 1 1 calc R
C26 C 0.78902(7) 0.6621(3) 1.08430(15) 0.0167(6) Uani 1 1 d .
H26A H 0.7992 0.5714 1.0899 0.020 Uiso 1 1 calc R
C27 C 0.77349(12) 0.9958(4) 1.19123(18) 0.0436(11) Uani 1 1 d .
H27A H 0.7513 1.0396 1.1951 0.065 Uiso 1 1 calc R
H27B H 0.7903 1.0699 1.1829 0.065 Uiso 1 1 calc R
H27C H 0.7788 0.9456 1.2339 0.065 Uiso 1 1 calc R
C31 C 0.84021(7) 0.2229(3) 0.69445(15) 0.0169(6) Uani 1 1 d .
C32 C 0.86131(8) 0.1674(3) 0.74503(16) 0.0242(7) Uani 1 1 d .
H32A H 0.8641 0.2173 0.7871 0.029 Uiso 1 1 calc R
C33 C 0.87819(9) 0.0401(3) 0.73450(17) 0.0261(7) Uani 1 1 d .
H33A H 0.8926 0.0055 0.7695 0.031 Uiso 1 1 calc R
C34 C 0.87476(8) -0.0384(3) 0.67477(17) 0.0229(7) Uani 1 1 d .
C35 C 0.85296(8) 0.0140(3) 0.62600(17) 0.0268(7) Uani 1 1 d .
H35A H 0.8494 -0.0390 0.5851 0.032 Uiso 1 1 calc R
C36 C 0.83601(8) 0.1417(3) 0.63485(15) 0.0232(7) Uani 1 1 d .
H36A H 0.8213 0.1745 0.5999 0.028 Uiso 1 1 calc R
C37 C 0.89469(9) -0.1727(3) 0.6616(2) 0.0341(9) Uani 1 1 d .
H37A H 0.9094 -0.1917 0.7008 0.051 Uiso 1 1 calc R
H37B H 0.9083 -0.1605 0.6201 0.051 Uiso 1 1 calc R
H37C H 0.8793 -0.2530 0.6552 0.051 Uiso 1 1 calc R
C41 C 0.80278(7) 0.2706(3) 1.00420(17) 0.0209(7) Uani 1 1 d .
H41A H 0.7949 0.1731 1.0121 0.031 Uiso 1 1 calc R
H41B H 0.8157 0.3029 1.0440 0.031 Uiso 1 1 calc R
H41C H 0.8170 0.2727 0.9633 0.031 Uiso 1 1 calc R
C42 C 0.73207(8) 0.3869(3) 1.06732(15) 0.0196(7) Uani 1 1 d .
H42A H 0.7367 0.3017 1.0948 0.029 Uiso 1 1 calc R
H42B H 0.7092 0.3819 1.0492 0.029 Uiso 1 1 calc R
H42C H 0.7344 0.4718 1.0962 0.029 Uiso 1 1 calc R
C43 C 0.69154(8) 0.6365(3) 0.97592(17) 0.0242(7) Uani 1 1 d .
H43A H 0.6771 0.7088 0.9549 0.036 Uiso 1 1 calc R
H43B H 0.6996 0.6713 1.0204 0.036 Uiso 1 1 calc R
H43C H 0.6787 0.5486 0.9827 0.036 Uiso 1 1 calc R
C44 C 0.72847(8) 0.7168(3) 0.83215(16) 0.0239(7) Uani 1 1 d .
H44A H 0.7075 0.6989 0.8076 0.036 Uiso 1 1 calc R
H44B H 0.7475 0.6932 0.8023 0.036 Uiso 1 1 calc R
H44C H 0.7297 0.8175 0.8451 0.036 Uiso 1 1 calc R
Al3 Al 1.00668(2) 1.11985(9) 1.01026(5) 0.01710(19) Uani 1 1 d .
Al4 Al 0.97352(2) 0.92656(9) 0.92733(4) 0.01606(19) Uani 1 1 d .
Si6 Si 0.96254(2) 0.89243(8) 1.08714(4) 0.01786(18) Uani 1 1 d .
Si7 Si 0.92921(2) 1.16261(8) 1.00072(4) 0.01608(17) Uani 1 1 d .
Si8 Si 0.89026(2) 1.01609(9) 1.12207(5) 0.0228(2) Uani 1 1 d .
N6 N 0.99341(6) 0.9163(2) 1.02026(12) 0.0157(5) Uani 1 1 d .
N7 N 0.96655(6) 1.1310(2) 0.95089(12) 0.0141(5) Uani 1 1 d .
N8 N 0.87099(7) 1.1794(3) 1.13632(13) 0.0247(6) Uani 1 1 d .
H8A H 0.8530 1.1953 1.1114 0.030 Uiso 1 1 calc R
C51 C 0.93209(7) 1.0447(3) 1.07918(15) 0.0169(6) Uani 1 1 d .
H51A H 0.9424 1.1133 1.1123 0.020 Uiso 1 1 calc R
C52 C 0.98331(9) 0.9021(4) 1.17266(16) 0.0269(8) Uani 1 1 d .
H52A H 0.9947 0.9941 1.1774 0.040 Uiso 1 1 calc R
H52B H 0.9997 0.8250 1.1767 0.040 Uiso 1 1 calc R
H52C H 0.9664 0.8925 1.2089 0.040 Uiso 1 1 calc R
C53 C 0.94419(9) 0.7102(3) 1.08052(18) 0.0284(8) Uani 1 1 d .
H53A H 0.9303 0.7041 1.0392 0.043 Uiso 1 1 calc R
H53B H 0.9304 0.6910 1.1211 0.043 Uiso 1 1 calc R
H53C H 0.9623 0.6398 1.0778 0.043 Uiso 1 1 calc R
C54 C 0.92856(8) 1.3535(3) 1.02746(16) 0.0235(7) Uani 1 1 d .
H54A H 0.9269 1.4143 0.9867 0.035 Uiso 1 1 calc R
H54B H 0.9492 1.3761 1.0523 0.035 Uiso 1 1 calc R
H54C H 0.9092 1.3705 1.0574 0.035 Uiso 1 1 calc R
C55 C 0.89163(8) 1.1386(4) 0.94470(16) 0.0264(7) Uani 1 1 d .
H55A H 0.8926 1.2064 0.9065 0.040 Uiso 1 1 calc R
H55B H 0.8713 1.1556 0.9716 0.040 Uiso 1 1 calc R
H55C H 0.8913 1.0412 0.9266 0.040 Uiso 1 1 calc R
C56 C 0.89370(10) 0.9229(4) 1.20689(19) 0.0389(9) Uani 1 1 d .
H56A H 0.8719 0.9251 1.2302 0.058 Uiso 1 1 calc R
H56B H 0.9105 0.9712 1.2354 0.058 Uiso 1 1 calc R
H56C H 0.9005 0.8238 1.1995 0.058 Uiso 1 1 calc R
C57 C 0.86104(9) 0.9118(4) 1.0664(2) 0.0366(9) Uani 1 1 d .
H57A H 0.8381 0.9466 1.0729 0.055 Uiso 1 1 calc R
H57B H 0.8622 0.8108 1.0790 0.055 Uiso 1 1 calc R
H57C H 0.8675 0.9233 1.0182 0.055 Uiso 1 1 calc R
C61 C 1.02146(7) 0.8172(3) 1.02889(15) 0.0173(6) Uani 1 1 d .
C62 C 1.04880(8) 0.8519(3) 1.06981(15) 0.0206(7) Uani 1 1 d .
H62A H 1.0489 0.9395 1.0942 0.025 Uiso 1 1 calc R
C63 C 1.07605(8) 0.7605(3) 1.07555(16) 0.0249(7) Uani 1 1 d .
H63A H 1.0946 0.7874 1.1031 0.030 Uiso 1 1 calc R
C64 C 1.07654(8) 0.6295(3) 1.04150(17) 0.0244(7) Uani 1 1 d .
C65 C 1.04889(8) 0.5934(3) 1.00199(17) 0.0257(7) Uani 1 1 d .
H65A H 1.0485 0.5045 0.9787 0.031 Uiso 1 1 calc R
C66 C 1.02154(8) 0.6856(3) 0.99587(16) 0.0198(7) Uani 1 1 d .
H66A H 1.0028 0.6582 0.9689 0.024 Uiso 1 1 calc R
C67 C 1.10659(9) 0.5319(4) 1.0468(2) 0.0394(9) Uani 1 1 d .
H67A H 1.0993 0.4327 1.0422 0.059 Uiso 1 1 calc R
H67B H 1.1174 0.5452 1.0914 0.059 Uiso 1 1 calc R
H67C H 1.1225 0.5545 1.0101 0.059 Uiso 1 1 calc R
C71 C 0.96784(7) 1.2282(3) 0.89249(15) 0.0166(6) Uani 1 1 d .
C72 C 0.98368(8) 1.3603(3) 0.89800(16) 0.0210(7) Uani 1 1 d .
H72A H 0.9936 1.3874 0.9403 0.025 Uiso 1 1 calc R
C73 C 0.98509(8) 1.4521(3) 0.84270(17) 0.0252(7) Uani 1 1 d .
H73A H 0.9965 1.5403 0.8473 0.030 Uiso 1 1 calc R
C74 C 0.97006(9) 1.4180(3) 0.78033(17) 0.0270(8) Uani 1 1 d .
C75 C 0.95393(8) 1.2867(3) 0.77522(16) 0.0240(7) Uani 1 1 d .
H75A H 0.9435 1.2607 0.7332 0.029 Uiso 1 1 calc R
C76 C 0.95285(8) 1.1932(3) 0.83032(16) 0.0206(7) Uani 1 1 d .
H76A H 0.9417 1.1043 0.8255 0.025 Uiso 1 1 calc R
C77 C 0.97184(11) 1.5172(4) 0.71972(19) 0.0403(10) Uani 1 1 d .
H77A H 0.9652 1.6132 0.7340 0.060 Uiso 1 1 calc R
H77B H 0.9566 1.4836 0.6837 0.060 Uiso 1 1 calc R
H77C H 0.9948 1.5193 0.7020 0.060 Uiso 1 1 calc R
C81 C 0.87971(8) 1.2899(3) 1.18156(15) 0.0215(7) Uani 1 1 d .
C82 C 0.90973(9) 1.2871(4) 1.21856(16) 0.0270(8) Uani 1 1 d .
H82A H 0.9248 1.2101 1.2119 0.032 Uiso 1 1 calc R
C83 C 0.91805(9) 1.3943(4) 1.26488(17) 0.0318(8) Uani 1 1 d .
H83A H 0.9386 1.3891 1.2894 0.038 Uiso 1 1 calc R
C84 C 0.89647(11) 1.5098(4) 1.27571(18) 0.0368(9) Uani 1 1 d .
C85 C 0.86741(11) 1.5138(4) 1.23756(18) 0.0381(10) Uani 1 1 d .
H85A H 0.8528 1.5929 1.2427 0.046 Uiso 1 1 calc R
C86 C 0.85874(9) 1.4062(3) 1.19186(17) 0.0313(8) Uani 1 1 d .
H86A H 0.8382 1.4122 1.1673 0.038 Uiso 1 1 calc R
C87 C 0.90487(15) 1.6227(4) 1.3286(2) 0.0641(15) Uani 1 1 d .
H87A H 0.8892 1.7024 1.3243 0.096 Uiso 1 1 calc R
H87B H 0.9278 1.6570 1.3211 0.096 Uiso 1 1 calc R
H87C H 0.9031 1.5818 1.3748 0.096 Uiso 1 1 calc R
C91 C 1.00783(8) 1.2390(3) 1.09322(16) 0.0234(7) Uani 1 1 d .
H91A H 1.0122 1.3381 1.0803 0.035 Uiso 1 1 calc R
H91B H 1.0257 1.2054 1.1238 0.035 Uiso 1 1 calc R
H91C H 0.9862 1.2328 1.1169 0.035 Uiso 1 1 calc R
C92 C 1.04792(8) 1.1429(4) 0.95708(18) 0.0285(8) Uani 1 1 d .
H92A H 1.0650 1.1892 0.9856 0.043 Uiso 1 1 calc R
H92B H 1.0434 1.2019 0.9166 0.043 Uiso 1 1 calc R
H92C H 1.0560 1.0493 0.9424 0.043 Uiso 1 1 calc R
C93 C 1.00671(9) 0.9017(3) 0.85402(16) 0.0274(8) Uani 1 1 d .
H93A H 0.9979 0.8358 0.8194 0.041 Uiso 1 1 calc R
H93B H 1.0275 0.8629 0.8734 0.041 Uiso 1 1 calc R
H93C H 1.0114 0.9941 0.8326 0.041 Uiso 1 1 calc R
C94 C 0.93294(8) 0.8121(3) 0.91162(18) 0.0274(7) Uani 1 1 d .
H94A H 0.9386 0.7107 0.9143 0.041 Uiso 1 1 calc R
H94B H 0.9238 0.8336 0.8661 0.041 Uiso 1 1 calc R
H94C H 0.9162 0.8351 0.9467 0.041 Uiso 1 1 calc R

loop_
_atom_site_aniso_label
_atom_site_aniso_U_11
_atom_site_aniso_U_22
_atom_site_aniso_U_33
_atom_site_aniso_U_23
_atom_site_aniso_U_13
_atom_site_aniso_U_12
Al1 0.0164(5) 0.0132(4) 0.0118(4) 0.0007(3) -0.0004(4) -0.0014(4)
Al2 0.0163(4) 0.0151(4) 0.0159(4) 0.0017(4) 0.0004(4) 0.0003(4)
Si1 0.0169(4) 0.0144(4) 0.0106(4) -0.0019(3) -0.0001(3) -0.0021(3)
Si2 0.0162(4) 0.0138(4) 0.0150(4) -0.0025(3) 0.0017(3) -0.0019(3)
Si3 0.0170(4) 0.0187(4) 0.0143(4) -0.0013(3) 0.0020(3) -0.0007(4)
N1 0.0124(11) 0.0125(12) 0.0140(12) 0.0006(10) -0.0013(10) -0.0033(10)
N2 0.0175(13) 0.0124(12) 0.0122(12) -0.0028(9) 0.0001(10) 0.0000(10)
N3 0.0221(14) 0.0244(14) 0.0157(13) -0.0060(11) -0.0029(11) 0.0073(11)
C1 0.0185(16) 0.0157(14) 0.0087(14) -0.0036(11) -0.0010(11) -0.0011(12)
C2 0.0240(16) 0.0198(15) 0.0173(15) -0.0026(13) -0.0011(14) -0.0022(13)
C3 0.0232(17) 0.0234(16) 0.0109(15) -0.0025(12) -0.0027(12) -0.0055(13)
C4 0.0258(17) 0.0178(16) 0.0189(16) -0.0019(12) 0.0054(14) -0.0056(14)
C5 0.0201(17) 0.0257(17) 0.0164(16) -0.0045(13) 0.0024(13) -0.0072(14)
C6 0.0264(17) 0.0203(16) 0.0163(16) 0.0031(12) 0.0004(13) -0.0014(14)
C7 0.0231(17) 0.0322(19) 0.0197(17) 0.0018(14) 0.0045(14) -0.0002(15)
C11 0.0171(15) 0.0166(15) 0.0125(14) -0.0012(12) 0.0016(12) -0.0060(12)
C12 0.0204(17) 0.0249(17) 0.0226(17) 0.0007(13) -0.0033(13) -0.0031(14)
C13 0.0164(17) 0.041(2) 0.0315(19) 0.0017(16) -0.0056(15) -0.0083(15)
C14 0.0285(18) 0.038(2) 0.0266(18) -0.0035(16) 0.0045(16) -0.0162(16)
C15 0.036(2) 0.0228(17) 0.0178(16) 0.0019(13) 0.0012(14) -0.0090(15)
C16 0.0233(17) 0.0181(15) 0.0173(15) 0.0009(13) 0.0023(13) -0.0022(13)
C17 0.038(2) 0.059(3) 0.052(3) 0.000(2) -0.002(2) -0.029(2)
C21 0.0167(15) 0.0146(14) 0.0123(14) -0.0028(11) 0.0053(11) -0.0039(12)
C22 0.0241(17) 0.0167(15) 0.0184(16) 0.0026(12) 0.0019(13) -0.0011(13)
C23 0.040(2) 0.0107(15) 0.0199(17) -0.0002(12) 0.0069(15) 0.0014(14)
C24 0.037(2) 0.0205(16) 0.0160(16) -0.0034(13) 0.0112(14) -0.0062(15)
C25 0.0325(19) 0.0186(16) 0.0153(16) 0.0007(12) 0.0025(14) -0.0050(14)
C26 0.0195(16) 0.0140(14) 0.0167(15) 0.0019(12) 0.0001(13) -0.0030(12)
C27 0.085(3) 0.0241(18) 0.0215(19) -0.0078(16) 0.011(2) 0.005(2)
C31 0.0150(15) 0.0182(15) 0.0176(15) 0.0010(12) 0.0015(12) -0.0017(12)
C32 0.0273(18) 0.0244(17) 0.0211(17) -0.0003(14) -0.0066(14) 0.0030(15)
C33 0.0248(18) 0.0250(18) 0.0286(18) 0.0057(14) -0.0074(15) 0.0008(15)
C34 0.0170(16) 0.0216(17) 0.0302(18) 0.0046(14) 0.0063(14) -0.0003(14)
C35 0.0304(19) 0.0269(18) 0.0233(17) -0.0077(15) 0.0014(15) 0.0008(15)
C36 0.0251(18) 0.0275(17) 0.0172(17) -0.0021(13) -0.0034(13) 0.0026(14)
C37 0.032(2) 0.0201(17) 0.051(2) 0.0020(16) 0.0047(18) 0.0012(16)
C41 0.0217(16) 0.0183(15) 0.0226(16) 0.0002(13) -0.0058(14) 0.0012(13)
C42 0.0263(18) 0.0182(15) 0.0143(15) 0.0028(12) 0.0019(13) -0.0038(13)
C43 0.0213(17) 0.0249(17) 0.0265(18) 0.0010(14) 0.0028(14) 0.0017(14)
C44 0.0268(18) 0.0213(16) 0.0235(17) 0.0038(14) -0.0023(15) 0.0024(14)
Al3 0.0162(5) 0.0142(4) 0.0209(5) -0.0009(4) -0.0008(4) 0.0000(4)
Al4 0.0189(5) 0.0145(4) 0.0148(5) -0.0016(3) -0.0009(4) 0.0020(4)
Si6 0.0230(5) 0.0138(4) 0.0168(4) 0.0002(3) 0.0013(4) 0.0019(4)
Si7 0.0153(4) 0.0159(4) 0.0170(4) -0.0004(3) 0.0001(3) 0.0022(3)
Si8 0.0234(5) 0.0209(5) 0.0240(5) -0.0007(4) 0.0076(4) -0.0024(4)
N6 0.0166(13) 0.0122(12) 0.0181(13) 0.0009(10) 0.0004(10) 0.0021(10)
N7 0.0171(13) 0.0116(12) 0.0137(13) 0.0001(9) 0.0026(10) 0.0026(10)
N8 0.0171(14) 0.0288(15) 0.0282(16) -0.0053(12) 0.0010(11) -0.0002(12)
C51 0.0187(15) 0.0156(14) 0.0165(15) -0.0018(12) 0.0008(13) -0.0026(12)
C52 0.0313(19) 0.0291(18) 0.0204(17) 0.0027(14) 0.0014(14) 0.0085(15)
C53 0.036(2) 0.0164(16) 0.0327(19) 0.0046(14) 0.0062(17) 0.0003(14)
C54 0.0299(18) 0.0170(16) 0.0237(17) 0.0000(13) 0.0035(14) 0.0042(14)
C55 0.0188(17) 0.0355(19) 0.0249(18) -0.0033(14) -0.0015(14) 0.0053(15)
C56 0.043(2) 0.037(2) 0.037(2) 0.0094(17) 0.0209(18) 0.0055(18)
C57 0.031(2) 0.032(2) 0.047(2) -0.0122(17) 0.0111(17) -0.0131(17)
C61 0.0158(15) 0.0163(15) 0.0197(16) 0.0032(12) 0.0015(12) 0.0046(13)
C62 0.0247(17) 0.0155(15) 0.0215(16) 0.0005(12) -0.0053(13) 0.0037(13)
C63 0.0236(17) 0.0257(17) 0.0253(17) 0.0042(14) -0.0062(14) 0.0017(14)
C64 0.0228(18) 0.0228(17) 0.0275(18) 0.0059(14) 0.0007(14) 0.0073(14)
C65 0.0332(19) 0.0164(15) 0.0276(18) 0.0017(14) -0.0017(15) 0.0016(14)
C66 0.0198(16) 0.0187(15) 0.0209(17) -0.0012(13) -0.0030(14) 0.0019(13)
C67 0.037(2) 0.034(2) 0.047(2) 0.0024(17) -0.0051(19) 0.0153(18)
C71 0.0173(15) 0.0171(15) 0.0154(15) 0.0026(12) 0.0031(12) 0.0055(12)
C72 0.0274(17) 0.0165(16) 0.0191(16) 0.0027(12) 0.0013(13) -0.0007(13)
C73 0.0277(18) 0.0197(16) 0.0281(19) 0.0062(14) 0.0041(15) -0.0004(14)
C74 0.0310(19) 0.0264(18) 0.0235(18) 0.0088(14) 0.0074(15) 0.0082(15)
C75 0.0216(17) 0.0321(19) 0.0183(17) 0.0010(14) -0.0017(13) 0.0061(15)
C76 0.0219(16) 0.0184(15) 0.0214(16) -0.0010(13) 0.0013(14) 0.0015(13)
C77 0.048(2) 0.039(2) 0.034(2) 0.0189(17) 0.0043(18) -0.0027(19)
C81 0.0208(17) 0.0284(17) 0.0154(16) 0.0000(13) 0.0074(13) 0.0011(14)
C82 0.0264(19) 0.0301(19) 0.0246(18) -0.0040(14) 0.0036(14) 0.0001(15)
C83 0.035(2) 0.038(2) 0.0222(18) -0.0041(16) 0.0006(16) -0.0097(17)
C84 0.066(3) 0.0205(18) 0.0237(19) 0.0000(15) 0.0022(19) -0.0051(18)
C85 0.064(3) 0.0208(19) 0.030(2) -0.0003(15) 0.0060(19) 0.0119(19)
C86 0.039(2) 0.0319(19) 0.0228(17) 0.0018(15) 0.0012(16) 0.0083(17)
C87 0.122(5) 0.035(2) 0.035(2) -0.0064(19) -0.018(3) -0.005(3)
C91 0.0215(17) 0.0210(16) 0.0276(18) -0.0049(14) -0.0053(15) -0.0010(14)
C92 0.0213(18) 0.0246(18) 0.040(2) 0.0056(15) 0.0039(16) 0.0003(14)
C93 0.035(2) 0.0255(18) 0.0213(17) -0.0013(14) 0.0052(15) 0.0066(16)
C94 0.0299(18) 0.0193(16) 0.0330(19) -0.0047(14) -0.0054(16) 0.0009(14)

loop_
_atom_type_symbol
_atom_type_description
_atom_type_scat_dispersion_real
_atom_type_scat_dispersion_imag
_atom_type_scat_source
C C 0.0033 0.0016 'International Tables Vol C Tables 4.2.6.8 and 6.1.1.4'
H H 0.0000 0.0000 'International Tables Vol C Tables 4.2.6.8 and 6.1.1.4'
N N 0.0061 0.0033 'International Tables Vol C Tables 4.2.6.8 and 6.1.1.4'
Al Al 0.0645 0.0514 'International Tables Vol C Tables 4.2.6.8 and 6.1.1.4'
Si Si 0.0817 0.0704 'International Tables Vol C Tables 4.2.6.8 and 6.1.1.4'

loop_
_geom_angle_atom_site_label_1
_geom_angle_atom_site_label_2
_geom_angle_atom_site_label_3
_geom_angle
N1 Al1 C41 119.77(12)
N1 Al1 C42 109.16(12)
C41 Al1 C42 112.06(14)
N1 Al1 N2 84.41(10)
C41 Al1 N2 117.04(12)
C42 Al1 N2 111.55(12)
N1 Al1 Al2 46.21(7)
C41 Al1 Al2 150.97(10)
C42 Al1 Al2 96.96(10)
N2 Al1 Al2 46.32(7)
C44 Al2 C43 111.32(14)
C44 Al2 N1 117.84(12)
C43 Al2 N1 112.93(12)
C44 Al2 N2 115.54(12)
C43 Al2 N2 113.08(13)
N1 Al2 N2 83.59(10)
C44 Al2 Al1 147.77(10)
C43 Al2 Al1 100.88(10)
N1 Al2 Al1 45.52(7)
N2 Al2 Al1 46.07(7)
N1 Si1 C2 109.30(13)
N1 Si1 C3 107.97(12)
C2 Si1 C3 107.25(14)
N1 Si1 C1 107.17(11)
C2 Si1 C1 108.09(14)
C3 Si1 C1 116.91(14)
N2 Si2 C5 109.83(12)
N2 Si2 C4 108.57(13)
C5 Si2 C4 106.16(14)
N2 Si2 C1 107.30(12)
C5 Si2 C1 108.54(13)
C4 Si2 C1 116.36(13)
N3 Si3 C6 102.88(13)
N3 Si3 C7 109.55(14)
C6 Si3 C7 111.34(15)
N3 Si3 C1 111.35(12)
C6 Si3 C1 112.93(14)
C7 Si3 C1 108.69(13)
C11 N1 Si1 110.67(18)
C11 N1 Al1 114.06(18)
Si1 N1 Al1 113.26(12)
C11 N1 Al2 116.61(18)
Si1 N1 Al2 112.41(12)
Al1 N1 Al2 88.27(10)
C21 N2 Si2 112.82(18)
C21 N2 Al1 115.64(17)
Si2 N2 Al1 111.35(12)
C21 N2 Al2 113.33(18)
Si2 N2 Al2 113.81(12)
Al1 N2 Al2 87.61(10)
C31 N3 Si3 134.1(2)
Si1 C1 Si3 113.23(14)
Si1 C1 Si2 122.86(15)
Si3 C1 Si2 115.10(15)
C16 C11 C12 118.5(3)
C16 C11 N1 120.2(3)
C12 C11 N1 121.3(3)
C13 C12 C11 120.5(3)
C12 C13 C14 121.1(3)
C13 C14 C15 118.4(3)
C13 C14 C17 120.8(3)
C15 C14 C17 120.8(3)
C16 C15 C14 120.8(3)
C15 C16 C11 120.7(3)
C26 C21 C22 118.2(3)
C26 C21 N2 121.4(2)
C22 C21 N2 120.3(3)
C23 C22 C21 120.7(3)
C24 C23 C22 121.8(3)
C23 C24 C25 117.3(3)
C23 C24 C27 121.4(3)
C25 C24 C27 121.4(3)
C26 C25 C24 121.2(3)
C25 C26 C21 120.8(3)
C32 C31 N3 122.6(3)
C32 C31 C36 117.0(3)
N3 C31 C36 120.4(3)
C33 C32 C31 120.7(3)
C34 C33 C32 122.3(3)
C35 C34 C33 116.9(3)
C35 C34 C37 120.8(3)
C33 C34 C37 122.3(3)
C34 C35 C36 122.0(3)
C35 C36 C31 121.0(3)
C92 Al3 C91 110.65(15)
C92 Al3 N7 111.43(13)
C91 Al3 N7 118.02(12)
C92 Al3 N6 112.42(13)
C91 Al3 N6 118.12(13)
N7 Al3 N6 83.84(10)
C92 Al3 Al4 99.53(11)
C91 Al3 Al4 149.82(10)
N7 Al3 Al4 46.06(7)
N6 Al3 Al4 45.65(7)
C93 Al4 C94 112.18(15)
C93 Al4 N6 112.93(13)
C94 Al4 N6 116.47(13)
C93 Al4 N7 112.10(12)
C94 Al4 N7 116.54(12)
N6 Al4 N7 83.82(10)
C93 Al4 Al3 100.39(11)
C94 Al4 Al3 147.43(11)
N6 Al4 Al3 46.06(7)
N7 Al4 Al3 45.62(7)
N6 Si6 C52 109.61(14)
N6 Si6 C53 109.35(13)
C52 Si6 C53 106.35(16)
N6 Si6 C51 106.65(12)
C52 Si6 C51 108.88(14)
C53 Si6 C51 115.93(15)
N7 Si7 C54 108.67(13)
N7 Si7 C55 109.20(13)
C54 Si7 C55 105.52(15)
N7 Si7 C51 106.79(12)
C54 Si7 C51 109.71(14)
C55 Si7 C51 116.76(14)
N8 Si8 C57 106.19(16)
N8 Si8 C56 107.64(15)
C57 Si8 C56 108.22(18)
N8 Si8 C51 109.68(13)
C57 Si8 C51 111.70(15)
C56 Si8 C51 113.10(16)
C61 N6 Si6 111.05(18)
C61 N6 Al4 116.24(18)
Si6 N6 Al4 113.11(13)
C61 N6 Al3 114.67(18)
Si6 N6 Al3 111.74(12)
Al4 N6 Al3 88.30(10)
C71 N7 Si7 110.22(18)
C71 N7 Al3 117.41(19)
Si7 N7 Al3 111.27(12)
C71 N7 Al4 114.71(18)
Si7 N7 Al4 113.46(12)
Al3 N7 Al4 88.33(10)
C81 N8 Si8 130.0(2)
Si6 C51 Si8 115.26(15)
Si6 C51 Si7 123.38(16)
Si8 C51 Si7 112.83(15)
C62 C61 C66 118.1(3)
C62 C61 N6 121.1(3)
C66 C61 N6 120.8(3)
C61 C62 C63 121.0(3)
C62 C63 C64 121.1(3)
C65 C64 C63 117.9(3)
C65 C64 C67 121.3(3)
C63 C64 C67 120.8(3)
C64 C65 C66 121.1(3)
C61 C66 C65 120.8(3)
C76 C71 C72 118.2(3)
C76 C71 N7 121.1(3)
C72 C71 N7 120.8(3)
C73 C72 C71 120.9(3)
C72 C73 C74 121.3(3)
C73 C74 C75 117.7(3)
C73 C74 C77 121.5(3)
C75 C74 C77 120.9(3)
C76 C75 C74 121.2(3)
C75 C76 C71 120.8(3)
C86 C81 C82 117.1(3)
C86 C81 N8 121.4(3)
C82 C81 N8 121.4(3)
C83 C82 C81 121.7(3)
C82 C83 C84 120.7(3)
C85 C84 C83 117.2(3)
C85 C84 C87 122.3(4)
C83 C84 C87 120.5(4)
C84 C85 C86 122.3(3)
C81 C86 C85 120.9(3)

loop_
_geom_bond_atom_site_label_1
_geom_bond_atom_site_label_2
_geom_bond_distance
Al1 N1 1.961(2)
Al1 C41 1.969(3)
Al1 C42 1.969(3)
Al1 N2 1.980(2)
Al1 Al2 2.7466(12)
Al2 C44 1.965(3)
Al2 C43 1.976(3)
Al2 N1 1.984(2)
Al2 N2 1.988(3)
Si1 N1 1.803(2)
Si1 C2 1.859(3)
Si1 C3 1.865(3)
Si1 C1 1.888(3)
Si2 N2 1.807(3)
Si2 C5 1.869(3)
Si2 C4 1.878(3)
Si2 C1 1.899(3)
Si3 N3 1.745(3)
Si3 C6 1.867(3)
Si3 C7 1.873(3)
Si3 C1 1.895(3)
N1 C11 1.463(3)
N2 C21 1.461(3)
N3 C31 1.398(4)
C11 C16 1.390(4)
C11 C12 1.391(4)
C12 C13 1.385(4)
C13 C14 1.385(5)
C14 C15 1.388(5)
C14 C17 1.522(5)
C15 C16 1.386(4)
C21 C26 1.391(4)
C21 C22 1.394(4)
C22 C23 1.387(4)
C23 C24 1.386(4)
C24 C25 1.406(4)
C24 C27 1.502(4)
C25 C26 1.387(4)
C31 C32 1.397(4)
C31 C36 1.400(4)
C32 C33 1.387(4)
C33 C34 1.384(4)
C34 C35 1.379(4)
C34 C37 1.513(4)
C35 C36 1.388(4)
Al3 C92 1.957(3)
Al3 C91 1.966(3)
Al3 N7 1.978(3)
Al3 N6 1.993(2)
Al3 Al4 2.7666(12)
Al4 C93 1.962(3)
Al4 C94 1.967(3)
Al4 N6 1.979(3)
Al4 N7 1.993(2)
Si6 N6 1.807(3)
Si6 C52 1.863(3)
Si6 C53 1.865(3)
Si6 C51 1.883(3)
Si7 N7 1.803(3)
Si7 C54 1.867(3)
Si7 C55 1.869(3)
Si7 C51 1.891(3)
Si8 N8 1.737(3)
Si8 C57 1.869(4)
Si8 C56 1.875(4)
Si8 C51 1.886(3)
N6 C61 1.465(4)
N7 C71 1.460(3)
N8 C81 1.405(4)
C61 C62 1.390(4)
C61 C66 1.392(4)
C62 C63 1.390(4)
C63 C64 1.397(4)
C64 C65 1.387(5)
C64 C67 1.513(4)
C65 C66 1.398(4)
C71 C76 1.390(4)
C71 C72 1.396(4)
C72 C73 1.381(4)
C73 C74 1.392(5)
C74 C75 1.394(5)
C74 C77 1.506(4)
C75 C76 1.387(4)
C81 C86 1.390(4)
C81 C82 1.399(5)
C82 C83 1.392(5)
C83 C84 1.401(5)
C84 C85 1.378(5)
C84 C87 1.516(5)
C85 C86 1.391(5)
